data_7010704
loop_
_publ_author_name
'Tang, Christina Y.'
'Coxall, Robert A.'
'Downs, Anthony J.'
'Greene, Tim M.'
'Parsons, Simon'

_publ_section_title
;
 Oligomeric structures of the crystalline dimethylamine adducts
 Me2(H)N&#x00B7;MH3 (M&#x2005;=&#x2005;Al or Ga) and the dimethylamido
 derivative [Me2NGaH2]3
;
_journal_issue 14
_journal_name_full 'Journal of the Chemical Society, Dalton Transactions'
_journal_page_first 2141
_journal_paper_doi 10.1039/b102667b
_journal_year 2001
_chemical_formula_moiety '[{AlH3NHMe2}2]'
_chemical_formula_sum 'C4 H20 Al2 N2'
_chemical_formula_weight 150.18
_chemical_name_systematic
; 
? 
;
_space_group_IT_number 14
_symmetry_cell_setting monoclinic
_symmetry_space_group_name_Hall '-P 2ybc'
_symmetry_space_group_name_H-M 'P 1 21/c 1'
_atom_sites_solution_hydrogens geom
_atom_sites_solution_primary direct
_atom_sites_solution_secondary difmap
_audit_creation_method SHELXL-97
_cell_angle_alpha 90.00
_cell_angle_beta 105.967(3)
_cell_angle_gamma 90.00
_cell_formula_units_Z 2
_cell_length_a 8.5594(19)
_cell_length_b 6.0337(13)
_cell_length_c 11.022(2)
_cell_measurement_reflns_used 2193
_cell_measurement_temperature 150(2)
_cell_measurement_theta_max 53
_cell_measurement_theta_min 5
_cell_volume 547.3(2)
_computing_cell_refinement 'Bruker SMART'
_computing_data_collection 'Bruker SMART'
_computing_data_reduction 'Bruker SHELXTL'
_computing_molecular_graphics 'Bruker SHELXTL'
_computing_publication_material SHELXTL
_computing_structure_refinement 'SHELXL-97 (Sheldrick, 1997)'
_computing_structure_solution 'SHELXS-97 (Sheldrick, 1990)'
_diffrn_ambient_temperature 150(2)
_diffrn_measured_fraction_theta_full 0.996
_diffrn_measured_fraction_theta_max 0.996
_diffrn_measurement_device_type 'CCD area detector'
_diffrn_measurement_method 'phi and omega scans'
_diffrn_radiation_monochromator graphite
_diffrn_radiation_source 'fine-focus sealed tube'
_diffrn_radiation_type MoK\a
_diffrn_radiation_wavelength 0.71073
_diffrn_reflns_av_R_equivalents 0.0186
_diffrn_reflns_av_sigmaI/netI 0.0241
_diffrn_reflns_limit_h_max 10
_diffrn_reflns_limit_h_min -10
_diffrn_reflns_limit_k_max 7
_diffrn_reflns_limit_k_min -5
_diffrn_reflns_limit_l_max 11
_diffrn_reflns_limit_l_min -13
_diffrn_reflns_number 2993
_diffrn_reflns_theta_full 26.43
_diffrn_reflns_theta_max 26.43
_diffrn_reflns_theta_min 2.48
_diffrn_standards_decay_% 0
_diffrn_standards_number 0
_exptl_absorpt_coefficient_mu 0.203
_exptl_absorpt_correction_T_max 0.928
_exptl_absorpt_correction_T_min 0.586
_exptl_absorpt_correction_type empirical
_exptl_crystal_colour Colourless
_exptl_crystal_density_diffrn 0.911
_exptl_crystal_density_method 'not measured'
_exptl_crystal_description Block
_exptl_crystal_F_000 168
_exptl_crystal_size_max 0.34
_exptl_crystal_size_mid 0.28
_exptl_crystal_size_min 0.24
_refine_diff_density_max 0.172
_refine_diff_density_min -0.110
_refine_diff_density_rms 0.031
_refine_ls_extinction_coef 0
_refine_ls_extinction_method none
_refine_ls_goodness_of_fit_ref 1.015
_refine_ls_hydrogen_treatment 'riding, rotating groups me, freely refined H1X H2X H3X H1N'
_refine_ls_matrix_type full
_refine_ls_number_parameters 55
_refine_ls_number_reflns 1121
_refine_ls_number_restraints 0
_refine_ls_restrained_S_all 1.015
_refine_ls_R_factor_all 0.0281
_refine_ls_R_factor_gt 0.0257
_refine_ls_shift/su_max 0.000
_refine_ls_shift/su_mean 0.000
_refine_ls_structure_factor_coef Fsqd
_refine_ls_weighting_details 'calc w=1/[\s^2^(Fo^2^)+(0.0501P)^2^+0.0000P] where P=(Fo^2^+2Fc^2^)/3'
_refine_ls_weighting_scheme calc
_refine_ls_wR_factor_gt 0.0773
_refine_ls_wR_factor_ref 0.0786
_reflns_number_gt 987
_reflns_number_total 1121
_reflns_threshold_expression >2sigma(I)
_cod_data_source_file b102667b.txt
_cod_data_source_block 1
_cod_depositor_comments
;
The following automatic conversions were performed:
'_symmetry_cell_setting' value 'Monoclinic' changed to 'monoclinic'
according to '/home/saulius/struct/CIF-dictionaries/cif_core.dic'
dictionary named 'cif_core.dic' version 2.4.1 from
2010-06-29.

'_exptl_absorpt_correction_type' value 'Empirical' changed to
'empirical' according to
'/home/saulius/struct/CIF-dictionaries/cif_core.dic' dictionary named
'cif_core.dic' version 2.4.1 from 2010-06-29.

Automatic conversion script
Id: cif_fix_enum 1527 2010-12-29 10:47:43Z saulius 
;
_cod_original_sg_symbol_H-M P2(1)/c
_cod_database_code 7010704

loop_
_symmetry_equiv_pos_as_xyz
'x, y, z'
'-x, y+1/2, -z+1/2'
'-x, -y, -z'
'x, -y-1/2, z-1/2'

loop_
_atom_site_label
_atom_site_type_symbol
_atom_site_fract_x
_atom_site_fract_y
_atom_site_fract_z
_atom_site_U_iso_or_equiv
_atom_site_adp_type
_atom_site_occupancy
_atom_site_symmetry_multiplicity
_atom_site_calc_flag
_atom_site_refinement_flags
_atom_site_disorder_assembly
_atom_site_disorder_group
Al1 Al 0.37165(4) 0.02230(6) 0.06016(3) 0.03345(16) Uani 1 1 d . . .
H1X H 0.2144(16) 0.043(2) -0.0498(12) 0.049(4) Uiso 1 1 d . . .
H2X H 0.4395(14) 0.2157(19) 0.1514(10) 0.043(3) Uiso 1 1 d . . .
H3X H 0.4978(15) -0.158(2) 0.0549(11) 0.046(3) Uiso 1 1 d . . .
N1 N 0.27576(12) -0.15331(17) 0.17929(10) 0.0378(3) Uani 1 1 d . . .
H1N H 0.3588(18) -0.192(2) 0.2329(13) 0.049(4) Uiso 1 1 d . . .
C1 C 0.17971(18) -0.0188(2) 0.24394(14) 0.0484(4) Uani 1 1 d . . .
H1A H 0.1411 -0.1126 0.3023 0.073 Uiso 1 1 calc R . .
H1B H 0.0864 0.0455 0.1814 0.073 Uiso 1 1 calc R . .
H1C H 0.2477 0.1004 0.2912 0.073 Uiso 1 1 calc R . .
C2 C 0.18325(17) -0.3483(2) 0.11920(14) 0.0532(4) Uani 1 1 d . . .
H2A H 0.1511 -0.4364 0.1831 0.080 Uiso 1 1 calc R . .
H2B H 0.2511 -0.4387 0.0799 0.080 Uiso 1 1 calc R . .
H2C H 0.0859 -0.2999 0.0546 0.080 Uiso 1 1 calc R . .

loop_
_atom_site_aniso_label
_atom_site_aniso_U_11
_atom_site_aniso_U_22
_atom_site_aniso_U_33
_atom_site_aniso_U_23
_atom_site_aniso_U_13
_atom_site_aniso_U_12
Al1 0.0259(2) 0.0384(3) 0.0333(2) 0.00169(14) 0.00359(16) 0.00011(13)
N1 0.0272(5) 0.0476(6) 0.0367(6) 0.0072(4) 0.0057(4) 0.0059(4)
C1 0.0438(8) 0.0594(9) 0.0459(8) -0.0024(6) 0.0186(7) 0.0012(6)
C2 0.0573(9) 0.0399(8) 0.0680(9) 0.0021(7) 0.0269(7) -0.0061(6)

loop_
_atom_type_symbol
_atom_type_description
_atom_type_scat_dispersion_real
_atom_type_scat_dispersion_imag
_atom_type_scat_source
C C 0.0033 0.0016 'International Tables Vol C Tables 4.2.6.8 and 6.1.1.4'
H H 0.0000 0.0000 'International Tables Vol C Tables 4.2.6.8 and 6.1.1.4'
N N 0.0061 0.0033 'International Tables Vol C Tables 4.2.6.8 and 6.1.1.4'
Al Al 0.0645 0.0514 'International Tables Vol C Tables 4.2.6.8 and 6.1.1.4'

loop_
_geom_angle_atom_site_label_1
_geom_angle_atom_site_label_2
_geom_angle_atom_site_label_3
_geom_angle
_geom_angle_site_symmetry_1
_geom_angle_site_symmetry_3
_geom_angle_publ_flag
N1 Al1 Al1 138.30(4) . 3_655 ?
C2 N1 C1 110.87(10) . . ?
C2 N1 Al1 112.97(8) . . ?
C1 N1 Al1 113.88(8) . . ?

loop_
_geom_bond_atom_site_label_1
_geom_bond_atom_site_label_2
_geom_bond_distance
_geom_bond_site_symmetry_2
_geom_bond_publ_flag
Al1 N1 2.0281(11) . ?
Al1 Al1 2.8743(8) 3_655 ?
N1 C2 1.4703(16) . ?
N1 C1 1.4714(16) . ?
